data_7221774
loop_
_publ_author_name
'Sun, Yue'
'Yan, Meng-Qi'
'Liu, Yan'
'Lian, Ze-Yu'
'Meng, Tong'
'chen, Jian'
'Liu, Shenghua'
'Yu, Guang-Ao'

_publ_section_title
;
 Phenylphosphinacalix[3]trifuran: synthesis, coordination and application
 in the Suzuki-Miyaura cross-coupling reaction in water
;
_journal_name_full 'RSC Adv.'
_journal_paper_doi 10.1039/C5RA11778J
_journal_year 2015
_chemical_formula_sum 'C60.5 H42.5 Cl1.5 O6 P6 Se6'
_chemical_formula_weight 1578.20
_chemical_name_systematic
;
?
;
_space_group_IT_number 2
_symmetry_cell_setting triclinic
_symmetry_space_group_name_Hall '-P 1'
_symmetry_space_group_name_H-M 'P -1'
_atom_sites_solution_hydrogens geom
_atom_sites_solution_primary direct
_atom_sites_solution_secondary difmap
_audit_creation_method SHELXL-97
_audit_update_record
;
2012-01-13 deposited with the CCDC.
2015-08-10 downloaded from the CCDC.
;
_cell_angle_alpha 83.949(3)
_cell_angle_beta 84.534(3)
_cell_angle_gamma 77.702(3)
_cell_formula_units_Z 2
_cell_length_a 11.165(2)
_cell_length_b 12.927(3)
_cell_length_c 21.775(4)
_cell_measurement_reflns_used 7334
_cell_measurement_temperature 200(2)
_cell_measurement_theta_max 29.25
_cell_measurement_theta_min 2.16
_cell_volume 3045.0(11)
_computing_cell_refinement 'Bruker SAINT'
_computing_data_collection 'Bruker APEX2'
_computing_data_reduction 'Bruker SAINT'
_computing_molecular_graphics 'Bruker SHELXTL'
_computing_publication_material 'Bruker SHELXTL'
_computing_structure_refinement 'SHELXL-97 (Sheldrick, 2008)'
_computing_structure_solution 'SHELXS-97 (Sheldrick, 2008)'
_diffrn_ambient_temperature 200(2)
_diffrn_measured_fraction_theta_full 0.983
_diffrn_measured_fraction_theta_max 0.983
_diffrn_measurement_device_type 'Bruker APEX-II CCD'
_diffrn_measurement_method '\f and \w scans'
_diffrn_radiation_monochromator graphite
_diffrn_radiation_source 'fine-focus sealed tube'
_diffrn_radiation_type MoK\a
_diffrn_radiation_wavelength 0.71073
_diffrn_reflns_av_R_equivalents 0.0415
_diffrn_reflns_av_sigmaI/netI 0.0666
_diffrn_reflns_limit_h_max 13
_diffrn_reflns_limit_h_min -13
_diffrn_reflns_limit_k_max 13
_diffrn_reflns_limit_k_min -15
_diffrn_reflns_limit_l_max 25
_diffrn_reflns_limit_l_min -25
_diffrn_reflns_number 20584
_diffrn_reflns_theta_full 25.00
_diffrn_reflns_theta_max 25.00
_diffrn_reflns_theta_min 1.62
_exptl_absorpt_coefficient_mu 3.879
_exptl_absorpt_correction_T_max 0.6532
_exptl_absorpt_correction_T_min 0.5657
_exptl_absorpt_correction_type multi-scan
_exptl_absorpt_process_details 'SADABS, Sheldrick,1997'
_exptl_crystal_colour colorless
_exptl_crystal_density_diffrn 1.721
_exptl_crystal_density_method 'not measured'
_exptl_crystal_description block
_exptl_crystal_F_000 1546
_exptl_crystal_size_max 0.16
_exptl_crystal_size_mid 0.15
_exptl_crystal_size_min 0.12
_refine_diff_density_max 1.462
_refine_diff_density_min -3.006
_refine_diff_density_rms 0.170
_refine_ls_extinction_method none
_refine_ls_goodness_of_fit_ref 1.075
_refine_ls_hydrogen_treatment constr
_refine_ls_matrix_type full
_refine_ls_number_parameters 733
_refine_ls_number_reflns 10542
_refine_ls_number_restraints 30
_refine_ls_restrained_S_all 1.084
_refine_ls_R_factor_all 0.1081
_refine_ls_R_factor_gt 0.0810
_refine_ls_shift/su_max 0.001
_refine_ls_shift/su_mean 0.000
_refine_ls_structure_factor_coef Fsqd
_refine_ls_weighting_details 'calc w=1/[\s^2^(Fo^2^)+(0.0880P)^2^+36.2766P] where P=(Fo^2^+2Fc^2^)/3'
_refine_ls_weighting_scheme calc
_refine_ls_wR_factor_gt 0.2066
_refine_ls_wR_factor_ref 0.2184
_reflns_number_gt 8044
_reflns_number_total 10542
_reflns_threshold_expression >2sigma(I)
_cod_data_source_file c5ra11778j2.cif
_cod_data_source_block mo_111127a_0m
_cod_depositor_comments
;
The following automatic conversions were performed:

'_symmetry_cell_setting' value 'Triclinic' changed to 'triclinic'
according to
/usr/data/users/saulius/crontab/automatic-downloads/rss-feeds/RSC/lib/dictionaries/cif_core.dic
dictionary named 'cif_core.dic' version 2.4.2 from 2011-04-26.

Automatic conversion script
Id: cif_fix_values 3271 2015-04-21 07:52:19Z andrius 
;
_cod_original_cell_volume 3044.9(10)
_cod_original_formula_sum 'C60.50 H42.50 Cl1.50 O6 P6 Se6'
_cod_database_code 7221774

loop_
_symmetry_equiv_pos_as_xyz
'x, y, z'
'-x, -y, -z'

loop_
_atom_site_label
_atom_site_type_symbol
_atom_site_fract_x
_atom_site_fract_y
_atom_site_fract_z
_atom_site_U_iso_or_equiv
_atom_site_adp_type
_atom_site_occupancy
_atom_site_symmetry_multiplicity
_atom_site_calc_flag
_atom_site_refinement_flags
_atom_site_disorder_assembly
_atom_site_disorder_group
C1 C 0.5728(8) 0.5668(9) 0.9041(4) 0.035(2) Uani 1 1 d . . .
C2 C 0.6440(11) 0.5534(12) 0.9541(5) 0.055(3) Uani 1 1 d . . .
H2 H 0.6605 0.6138 0.9704 0.066 Uiso 1 1 calc R . .
C3 C 0.6910(11) 0.4535(17) 0.9802(6) 0.076(5) Uani 1 1 d . . .
H3 H 0.7403 0.4449 1.0143 0.091 Uiso 1 1 calc R . .
C4 C 0.6669(13) 0.3665(14) 0.9571(6) 0.067(4) Uani 1 1 d . . .
H4 H 0.6988 0.2974 0.9756 0.081 Uiso 1 1 calc R . .
C5 C 0.5993(15) 0.3778(11) 0.9090(6) 0.067(4) Uani 1 1 d . . .
H5 H 0.5840 0.3166 0.8931 0.081 Uiso 1 1 calc R . .
C6 C 0.5500(12) 0.4787(9) 0.8815(5) 0.053(3) Uani 1 1 d . . .
H6 H 0.5011 0.4859 0.8473 0.063 Uiso 1 1 calc R . .
C7 C 0.3502(8) 0.7251(7) 0.8817(4) 0.0260(19) Uani 1 1 d . . .
C8 C 0.2684(9) 0.8069(8) 0.9046(4) 0.030(2) Uani 1 1 d . . .
H8 H 0.2862 0.8669 0.9208 0.036 Uiso 1 1 calc R . .
C9 C 0.1487(8) 0.7854(7) 0.8996(4) 0.0241(19) Uani 1 1 d . . .
H9 H 0.0718 0.8285 0.9117 0.029 Uiso 1 1 calc R . .
C10 C 0.1674(7) 0.6924(7) 0.8746(4) 0.0228(19) Uani 1 1 d . . .
C11 C 0.1047(9) 0.4869(8) 0.8805(4) 0.033(2) Uani 1 1 d . . .
C12 C 0.0241(10) 0.4530(8) 0.9270(4) 0.035(2) Uani 1 1 d . . .
H12 H -0.0531 0.4973 0.9375 0.043 Uiso 1 1 calc R . .
C13 C 0.0586(12) 0.3532(9) 0.9579(5) 0.048(3) Uani 1 1 d . . .
H13 H 0.0059 0.3299 0.9909 0.057 Uiso 1 1 calc R . .
C14 C 0.1685(13) 0.2872(9) 0.9412(5) 0.052(3) Uani 1 1 d . . .
H14 H 0.1903 0.2185 0.9623 0.063 Uiso 1 1 calc R . .
C15 C 0.2455(13) 0.3197(10) 0.8949(7) 0.063(4) Uani 1 1 d . . .
H15 H 0.3207 0.2733 0.8836 0.076 Uiso 1 1 calc R . .
C16 C 0.2155(11) 0.4213(9) 0.8632(6) 0.047(3) Uani 1 1 d . . .
H16 H 0.2698 0.4443 0.8309 0.057 Uiso 1 1 calc R . .
C17 C 0.1148(8) 0.6224(7) 0.7656(4) 0.0249(19) Uani 1 1 d . . .
C18 C 0.0584(9) 0.6554(8) 0.7129(4) 0.034(2) Uani 1 1 d . . .
H18 H -0.0269 0.6833 0.7098 0.041 Uiso 1 1 calc R . .
C19 C 0.1496(8) 0.6410(8) 0.6629(4) 0.032(2) Uani 1 1 d . . .
H19 H 0.1369 0.6559 0.6200 0.038 Uiso 1 1 calc R . .
C20 C 0.2576(8) 0.6019(7) 0.6878(4) 0.0258(19) Uani 1 1 d . . .
C21 C 0.4595(9) 0.4330(7) 0.6927(4) 0.027(2) Uani 1 1 d . . .
C22 C 0.5687(9) 0.3996(8) 0.7216(4) 0.033(2) Uani 1 1 d . . .
H22 H 0.6233 0.4466 0.7222 0.039 Uiso 1 1 calc R . .
C23 C 0.5967(10) 0.2973(9) 0.7496(5) 0.041(3) Uani 1 1 d . . .
H23 H 0.6705 0.2749 0.7701 0.049 Uiso 1 1 calc R . .
C24 C 0.5209(11) 0.2278(9) 0.7485(5) 0.045(3) Uani 1 1 d . . .
H24 H 0.5423 0.1575 0.7676 0.054 Uiso 1 1 calc R . .
C25 C 0.4114(11) 0.2607(9) 0.7191(6) 0.049(3) Uani 1 1 d . . .
H25 H 0.3573 0.2131 0.7187 0.059 Uiso 1 1 calc R . .
C26 C 0.3823(10) 0.3621(8) 0.6908(5) 0.036(2) Uani 1 1 d . . .
H26 H 0.3090 0.3839 0.6698 0.043 Uiso 1 1 calc R . .
C27 C 0.4937(8) 0.6405(7) 0.6994(4) 0.0251(19) Uani 1 1 d . . .
C28 C 0.5908(8) 0.6883(8) 0.6854(5) 0.034(2) Uani 1 1 d . . .
H28 H 0.6305 0.6993 0.6454 0.041 Uiso 1 1 calc R . .
C29 C 0.6222(9) 0.7186(7) 0.7412(5) 0.032(2) Uani 1 1 d . . .
H29 H 0.6868 0.7539 0.7460 0.038 Uiso 1 1 calc R . .
C30 C 0.5414(7) 0.6873(7) 0.7873(4) 0.0252(19) Uani 1 1 d . . .
C31 C -0.1084(9) 0.9767(7) 0.2034(4) 0.028(2) Uani 1 1 d . . .
C32 C -0.1177(10) 1.0628(9) 0.2377(5) 0.040(2) Uani 1 1 d . . .
H32 H -0.0462 1.0887 0.2431 0.048 Uiso 1 1 calc R . .
C33 C -0.2307(12) 1.1113(10) 0.2641(5) 0.053(3) Uani 1 1 d . . .
H33 H -0.2359 1.1704 0.2875 0.063 Uiso 1 1 calc R . .
C34 C -0.3348(13) 1.0756(11) 0.2571(7) 0.066(4) Uani 1 1 d . . .
H34 H -0.4114 1.1083 0.2765 0.079 Uiso 1 1 calc R . .
C35 C -0.3284(11) 0.9925(11) 0.2220(9) 0.080(5) Uani 1 1 d . . .
H35 H -0.4013 0.9692 0.2161 0.096 Uiso 1 1 calc R . .
C36 C -0.2145(11) 0.9409(9) 0.1944(7) 0.056(3) Uani 1 1 d . . .
H36 H -0.2103 0.8830 0.1702 0.068 Uiso 1 1 calc R . .
C37 C 0.1458(9) 0.9593(7) 0.2042(4) 0.028(2) Uani 1 1 d . . .
C38 C 0.2367(9) 1.0133(8) 0.1825(4) 0.033(2) Uani 1 1 d . . .
H38 H 0.2568 1.0357 0.1405 0.040 Uiso 1 1 calc R . .
C39 C 0.2947(9) 1.0292(7) 0.2350(4) 0.030(2) Uani 1 1 d . . .
H39 H 0.3615 1.0640 0.2349 0.035 Uiso 1 1 calc R . .
C40 C 0.2362(8) 0.9850(7) 0.2852(4) 0.0250(19) Uani 1 1 d . . .
C41 C 0.1196(9) 1.0497(7) 0.4034(4) 0.030(2) Uani 1 1 d . . .
C42 C 0.1294(11) 1.1308(8) 0.4368(5) 0.042(3) Uani 1 1 d . . .
H42 H 0.2076 1.1469 0.4400 0.050 Uiso 1 1 calc R . .
C43 C 0.0236(17) 1.1904(11) 0.4664(5) 0.067(4) Uani 1 1 d . . .
H43 H 0.0308 1.2468 0.4896 0.080 Uiso 1 1 calc R . .
C44 C -0.0867(14) 1.1686(9) 0.4624(5) 0.054(3) Uani 1 1 d . . .
H44 H -0.1572 1.2092 0.4830 0.064 Uiso 1 1 calc R . .
C45 C -0.0996(12) 1.0866(10) 0.4281(6) 0.057(3) Uani 1 1 d . . .
H45 H -0.1784 1.0713 0.4255 0.069 Uiso 1 1 calc R . .
C46 C 0.0047(10) 1.0270(9) 0.3976(6) 0.045(3) Uani 1 1 d . . .
H46 H -0.0029 0.9722 0.3733 0.054 Uiso 1 1 calc R . .
C47 C 0.2482(8) 0.8345(7) 0.3870(4) 0.0245(19) Uani 1 1 d . . .
C48 C 0.3314(8) 0.7505(7) 0.4137(4) 0.0261(19) Uani 1 1 d . . .
H48 H 0.4078 0.7532 0.4286 0.031 Uiso 1 1 calc R . .
C49 C 0.2791(8) 0.6593(7) 0.4141(4) 0.0256(19) Uani 1 1 d . . .
H49 H 0.3139 0.5887 0.4292 0.031 Uiso 1 1 calc R . .
C50 C 0.1678(7) 0.6938(6) 0.3883(4) 0.0195(17) Uani 1 1 d . . .
C51 C -0.0888(8) 0.6790(7) 0.3972(4) 0.0248(19) Uani 1 1 d . . .
C52 C -0.1437(9) 0.7856(9) 0.3806(5) 0.037(2) Uani 1 1 d . . .
H52 H -0.1025 0.8272 0.3505 0.044 Uiso 1 1 calc R . .
C53 C -0.2568(10) 0.8300(9) 0.4078(5) 0.044(3) Uani 1 1 d . . .
H53 H -0.2931 0.9021 0.3966 0.052 Uiso 1 1 calc R . .
C54 C -0.3181(10) 0.7699(11) 0.4515(5) 0.049(3) Uani 1 1 d . . .
H54 H -0.3959 0.8007 0.4704 0.058 Uiso 1 1 calc R . .
C55 C -0.2649(10) 0.6643(11) 0.4675(5) 0.047(3) Uani 1 1 d . . .
H55 H -0.3072 0.6224 0.4969 0.056 Uiso 1 1 calc R . .
C56 C -0.1496(9) 0.6197(9) 0.4407(4) 0.034(2) Uani 1 1 d . . .
H56 H -0.1128 0.5479 0.4526 0.041 Uiso 1 1 calc R . .
C57 C 0.0652(8) 0.6572(7) 0.2822(4) 0.0217(18) Uani 1 1 d . . .
C58 C 0.0978(10) 0.6015(8) 0.2320(4) 0.033(2) Uani 1 1 d . . .
H58 H 0.1211 0.5265 0.2313 0.039 Uiso 1 1 calc R . .
C59 C 0.0896(9) 0.6799(7) 0.1797(4) 0.030(2) Uani 1 1 d . . .
H59 H 0.1065 0.6664 0.1373 0.036 Uiso 1 1 calc R . .
C60 C 0.0540(9) 0.7748(7) 0.2015(4) 0.0255(19) Uani 1 1 d . . .
O1 O 0.4621(6) 0.6382(5) 0.7617(3) 0.0260(13) Uani 1 1 d . . .
O2 O 0.2900(5) 0.6513(5) 0.8634(3) 0.0251(13) Uani 1 1 d . . .
O3 O 0.2386(5) 0.5890(5) 0.7514(3) 0.0259(13) Uani 1 1 d . . .
O4 O 0.1445(6) 0.9416(5) 0.2672(3) 0.0263(14) Uani 1 1 d . . .
O5 O 0.1484(5) 0.8002(5) 0.3720(3) 0.0233(13) Uani 1 1 d . . .
O6 O 0.0371(6) 0.7643(5) 0.2652(3) 0.0253(13) Uani 1 1 d . . .
P1 P 0.5152(2) 0.6985(2) 0.86913(12) 0.0303(6) Uani 1 1 d . . .
P2 P 0.0632(2) 0.62205(19) 0.84583(10) 0.0252(5) Uani 1 1 d . . .
P3 P 0.4144(2) 0.56641(19) 0.65788(10) 0.0240(5) Uani 1 1 d . . .
P4 P 0.0353(2) 0.91007(19) 0.16755(10) 0.0251(5) Uani 1 1 d . . .
P5 P 0.2566(2) 0.97127(19) 0.36671(11) 0.0273(5) Uani 1 1 d . . .
P6 P 0.0630(2) 0.62018(18) 0.36472(10) 0.0217(5) Uani 1 1 d . . .
Cl1 Cl 0.3466(7) 1.0109(7) 1.0040(4) 0.086(2) Uani 0.50 1 d PDU A -1
Cl2 Cl 0.5583(15) 1.0848(12) 0.9564(7) 0.160(5) Uani 0.50 1 d PDU A -1
Cl3 Cl 0.5559(15) 0.9360(12) 1.0674(7) 0.168(6) Uani 0.50 1 d PDU A -1
C61 C 0.4784(12) 1.0458(14) 1.0242(7) 0.086(2) Uani 0.50 1 d PDU A -1
H61 H 0.4545 1.1069 1.0505 0.103 Uiso 0.50 1 calc PR A -1
Se1 Se 0.57833(16) 0.81338(15) 0.90331(9) 0.0833(5) Uani 1 1 d . . .
Se2 Se -0.12092(9) 0.69721(9) 0.86005(5) 0.0385(3) Uani 1 1 d . . .
Se3 Se 0.43812(11) 0.59161(10) 0.56197(4) 0.0432(3) Uani 1 1 d . . .
Se4 Se 0.05670(12) 0.92320(9) 0.07131(4) 0.0429(3) Uani 1 1 d . . .
Se5 Se 0.42136(11) 1.00737(10) 0.38563(6) 0.0506(3) Uani 1 1 d . . .
Se6 Se 0.11991(11) 0.45816(8) 0.38668(5) 0.0388(3) Uani 1 1 d . . .

loop_
_atom_site_aniso_label
_atom_site_aniso_U_11
_atom_site_aniso_U_22
_atom_site_aniso_U_33
_atom_site_aniso_U_23
_atom_site_aniso_U_13
_atom_site_aniso_U_12
C1 0.018(5) 0.062(7) 0.022(5) -0.009(5) -0.005(4) 0.000(4)
C2 0.037(6) 0.099(11) 0.030(6) -0.002(6) 0.000(5) -0.019(7)
C3 0.029(7) 0.144(16) 0.040(7) 0.044(9) -0.015(5) -0.005(8)
C4 0.056(8) 0.088(11) 0.037(7) 0.030(7) 0.008(6) 0.010(8)
C5 0.101(11) 0.048(7) 0.035(6) 0.006(5) 0.003(7) 0.016(7)
C6 0.070(8) 0.047(7) 0.029(6) -0.004(5) -0.009(5) 0.016(6)
C7 0.022(5) 0.035(5) 0.024(4) -0.010(4) -0.008(4) -0.005(4)
C8 0.036(5) 0.032(5) 0.023(5) -0.005(4) -0.001(4) -0.009(4)
C9 0.023(5) 0.029(5) 0.018(4) -0.001(3) 0.001(3) -0.002(4)
C10 0.010(4) 0.028(5) 0.027(4) 0.003(4) 0.001(3) -0.001(3)
C11 0.037(6) 0.036(6) 0.027(5) 0.000(4) -0.001(4) -0.010(4)
C12 0.043(6) 0.036(6) 0.029(5) -0.001(4) 0.000(4) -0.016(5)
C13 0.072(9) 0.043(7) 0.035(6) 0.011(5) 0.000(5) -0.035(6)
C14 0.080(9) 0.033(6) 0.047(7) 0.014(5) -0.018(6) -0.021(6)
C15 0.052(8) 0.038(7) 0.088(10) 0.014(7) 0.004(7) 0.004(6)
C16 0.043(7) 0.037(6) 0.056(7) 0.015(5) 0.005(5) -0.009(5)
C17 0.020(5) 0.030(5) 0.026(5) -0.002(4) -0.002(4) -0.008(4)
C18 0.022(5) 0.048(6) 0.030(5) 0.005(4) -0.009(4) -0.005(4)
C19 0.023(5) 0.045(6) 0.028(5) 0.002(4) -0.010(4) -0.008(4)
C20 0.029(5) 0.032(5) 0.019(4) 0.002(4) 0.000(4) -0.014(4)
C21 0.037(5) 0.026(5) 0.018(4) -0.007(3) 0.001(4) -0.006(4)
C22 0.031(5) 0.034(5) 0.032(5) -0.008(4) -0.001(4) -0.004(4)
C23 0.033(6) 0.043(6) 0.040(6) -0.007(5) -0.009(5) 0.010(5)
C24 0.044(7) 0.029(6) 0.057(7) 0.001(5) 0.000(5) -0.004(5)
C25 0.053(7) 0.028(6) 0.071(8) -0.010(5) -0.011(6) -0.012(5)
C26 0.037(6) 0.031(5) 0.043(6) -0.002(4) -0.013(5) -0.009(4)
C27 0.026(5) 0.023(5) 0.025(4) 0.002(4) -0.002(4) -0.004(4)
C28 0.018(5) 0.037(6) 0.041(6) 0.007(4) 0.012(4) -0.006(4)
C29 0.024(5) 0.025(5) 0.051(6) -0.011(4) -0.001(4) -0.014(4)
C30 0.010(4) 0.032(5) 0.037(5) -0.009(4) -0.001(4) -0.007(4)
C31 0.033(5) 0.025(5) 0.024(4) 0.010(4) 0.000(4) -0.011(4)
C32 0.034(6) 0.043(6) 0.042(6) -0.004(5) -0.008(5) -0.006(5)
C33 0.051(8) 0.056(8) 0.043(6) -0.003(5) -0.004(6) 0.006(6)
C34 0.053(9) 0.043(8) 0.078(9) 0.019(7) 0.026(7) 0.014(6)
C35 0.025(7) 0.051(9) 0.155(16) 0.031(9) 0.002(8) -0.013(6)
C36 0.041(7) 0.033(6) 0.097(10) 0.000(6) -0.005(7) -0.012(5)
C37 0.038(5) 0.020(5) 0.023(4) 0.002(3) 0.001(4) -0.005(4)
C38 0.039(6) 0.034(5) 0.029(5) 0.004(4) 0.005(4) -0.016(5)
C39 0.029(5) 0.025(5) 0.037(5) 0.000(4) 0.000(4) -0.012(4)
C40 0.021(5) 0.018(4) 0.038(5) -0.002(4) -0.002(4) -0.010(4)
C41 0.041(6) 0.028(5) 0.022(4) 0.002(4) -0.006(4) -0.009(4)
C42 0.061(7) 0.033(6) 0.036(6) -0.008(4) -0.017(5) -0.010(5)
C43 0.116(14) 0.048(8) 0.026(6) -0.013(5) 0.003(7) 0.006(8)
C44 0.080(10) 0.039(7) 0.029(6) -0.001(5) 0.018(6) 0.005(6)
C45 0.048(7) 0.052(8) 0.064(8) -0.004(6) 0.014(6) -0.001(6)
C46 0.037(6) 0.034(6) 0.063(7) -0.015(5) 0.009(5) -0.003(5)
C47 0.021(4) 0.031(5) 0.023(4) -0.003(4) -0.002(3) -0.008(4)
C48 0.016(4) 0.036(5) 0.026(5) 0.004(4) -0.006(3) -0.005(4)
C49 0.026(5) 0.031(5) 0.020(4) 0.003(4) -0.005(4) -0.008(4)
C50 0.018(4) 0.019(4) 0.022(4) 0.005(3) -0.002(3) -0.006(3)
C51 0.020(4) 0.034(5) 0.022(4) -0.001(4) -0.002(3) -0.010(4)
C52 0.027(5) 0.045(6) 0.038(6) 0.007(5) -0.002(4) -0.013(5)
C53 0.034(6) 0.047(7) 0.048(6) 0.002(5) -0.004(5) -0.006(5)
C54 0.021(5) 0.079(9) 0.042(6) -0.012(6) -0.002(5) 0.000(5)
C55 0.039(6) 0.076(9) 0.032(6) 0.007(5) -0.001(5) -0.031(6)
C56 0.024(5) 0.043(6) 0.031(5) 0.011(4) 0.003(4) -0.005(4)
C57 0.022(4) 0.024(5) 0.022(4) 0.000(3) -0.006(3) -0.008(4)
C58 0.054(6) 0.024(5) 0.024(5) -0.002(4) -0.005(4) -0.016(5)
C59 0.043(6) 0.024(5) 0.026(5) -0.002(4) -0.004(4) -0.013(4)
C60 0.031(5) 0.026(5) 0.021(4) 0.002(4) -0.003(4) -0.011(4)
O1 0.025(3) 0.035(4) 0.022(3) -0.004(3) -0.002(2) -0.013(3)
O2 0.020(3) 0.030(3) 0.026(3) -0.008(3) -0.002(2) -0.005(3)
O3 0.022(3) 0.036(4) 0.021(3) 0.000(3) -0.006(2) -0.008(3)
O4 0.025(3) 0.032(3) 0.025(3) 0.006(3) -0.005(3) -0.016(3)
O5 0.020(3) 0.021(3) 0.031(3) 0.003(2) -0.009(2) -0.008(2)
O6 0.036(4) 0.020(3) 0.017(3) 0.005(2) -0.002(3) -0.005(3)
P1 0.0181(12) 0.0389(14) 0.0381(13) -0.0186(11) -0.0077(10) -0.0054(10)
P2 0.0169(11) 0.0337(13) 0.0245(11) 0.0021(10) -0.0012(9) -0.0064(10)
P3 0.0254(12) 0.0320(13) 0.0152(10) -0.0012(9) -0.0007(9) -0.0082(10)
P4 0.0313(13) 0.0263(12) 0.0180(11) 0.0050(9) -0.0033(9) -0.0090(10)
P5 0.0285(13) 0.0235(12) 0.0336(13) 0.0003(10) -0.0093(10) -0.0120(10)
P6 0.0240(12) 0.0233(12) 0.0196(10) 0.0039(9) -0.0042(9) -0.0103(9)
Cl1 0.079(4) 0.097(5) 0.094(5) -0.045(4) -0.003(4) -0.026(4)
Cl2 0.169(9) 0.150(8) 0.170(9) -0.043(7) 0.063(7) -0.072(7)
Cl3 0.176(9) 0.151(9) 0.173(9) -0.033(7) -0.066(8) 0.010(7)
C61 0.079(4) 0.097(5) 0.094(5) -0.045(4) -0.003(4) -0.026(4)
Se1 0.0611(10) 0.0900(12) 0.1076(13) -0.0199(10) 0.0025(9) -0.0333(9)
Se2 0.0187(5) 0.0524(7) 0.0420(6) -0.0003(5) 0.0001(4) -0.0049(4)
Se3 0.0432(6) 0.0653(8) 0.0190(5) 0.0022(4) 0.0021(4) -0.0110(5)
Se4 0.0630(8) 0.0458(6) 0.0193(5) 0.0064(4) -0.0021(5) -0.0147(5)
Se5 0.0394(7) 0.0486(7) 0.0730(8) 0.0045(6) -0.0232(6) -0.0256(5)
Se6 0.0495(7) 0.0261(5) 0.0420(6) 0.0060(4) -0.0120(5) -0.0110(5)

loop_
_atom_type_symbol
_atom_type_description
_atom_type_scat_dispersion_real
_atom_type_scat_dispersion_imag
_atom_type_scat_source
C C 0.0033 0.0016 'International Tables Vol C Tables 4.2.6.8 and 6.1.1.4'
H H 0.0000 0.0000 'International Tables Vol C Tables 4.2.6.8 and 6.1.1.4'
O O 0.0106 0.0060 'International Tables Vol C Tables 4.2.6.8 and 6.1.1.4'
P P 0.1023 0.0942 'International Tables Vol C Tables 4.2.6.8 and 6.1.1.4'
Cl Cl 0.1484 0.1585 'International Tables Vol C Tables 4.2.6.8 and 6.1.1.4'
Se Se -0.0929 2.2259 'International Tables Vol C Tables 4.2.6.8 and 6.1.1.4'

loop_
_geom_angle_atom_site_label_1
_geom_angle_atom_site_label_2
_geom_angle_atom_site_label_3
_geom_angle
C6 C1 C2 118.7(11)
C6 C1 P1 121.4(7)
C2 C1 P1 119.8(10)
C3 C2 C1 120.5(14)
C3 C2 H2 119.8
C1 C2 H2 119.8
C4 C3 C2 119.9(12)
C4 C3 H3 120.0
C2 C3 H3 120.0
C5 C4 C3 120.4(13)
C5 C4 H4 119.8
C3 C4 H4 119.8
C4 C5 C6 120.9(15)
C4 C5 H5 119.5
C6 C5 H5 119.5
C1 C6 C5 119.5(12)
C1 C6 H6 120.2
C5 C6 H6 120.2
C8 C7 O2 110.4(8)
C8 C7 P1 132.5(8)
O2 C7 P1 117.1(6)
C7 C8 C9 106.4(8)
C7 C8 H8 126.8
C9 C8 H8 126.8
C10 C9 C8 106.3(8)
C10 C9 H9 126.8
C8 C9 H9 126.8
C9 C10 O2 111.4(8)
C9 C10 P2 132.2(7)
O2 C10 P2 116.0(6)
C16 C11 C12 121.1(10)
C16 C11 P2 121.2(8)
C12 C11 P2 117.6(8)
C13 C12 C11 118.6(11)
C13 C12 H12 120.7
C11 C12 H12 120.7
C14 C13 C12 120.7(10)
C14 C13 H13 119.6
C12 C13 H13 119.6
C15 C14 C13 120.4(11)
C15 C14 H14 119.8
C13 C14 H14 119.8
C14 C15 C16 120.8(12)
C14 C15 H15 119.6
C16 C15 H15 119.6
C11 C16 C15 118.2(10)
C11 C16 H16 120.9
C15 C16 H16 120.9
C18 C17 O3 109.3(8)
C18 C17 P2 133.5(7)
O3 C17 P2 117.0(6)
C17 C18 C19 107.5(8)
C17 C18 H18 126.2
C19 C18 H18 126.2
C20 C19 C18 106.7(8)
C20 C19 H19 126.7
C18 C19 H19 126.7
C19 C20 O3 109.7(8)
C19 C20 P3 135.1(7)
O3 C20 P3 115.2(6)
C22 C21 C26 119.6(9)
C22 C21 P3 121.6(7)
C26 C21 P3 118.8(7)
C23 C22 C21 119.2(10)
C23 C22 H22 120.4
C21 C22 H22 120.4
C24 C23 C22 121.5(10)
C24 C23 H23 119.2
C22 C23 H23 119.2
C23 C24 C25 119.6(10)
C23 C24 H24 120.2
C25 C24 H24 120.2
C26 C25 C24 119.7(11)
C26 C25 H25 120.1
C24 C25 H25 120.1
C25 C26 C21 120.3(10)
C25 C26 H26 119.8
C21 C26 H26 119.8
C28 C27 O1 109.8(8)
C28 C27 P3 134.8(8)
O1 C27 P3 114.7(6)
C27 C28 C29 107.4(8)
C27 C28 H28 126.3
C29 C28 H28 126.3
C30 C29 C28 106.7(8)
C30 C29 H29 126.6
C28 C29 H29 126.6
C29 C30 O1 108.9(8)
C29 C30 P1 135.3(7)
O1 C30 P1 115.8(6)
C32 C31 C36 119.4(10)
C32 C31 P4 122.7(8)
C36 C31 P4 117.9(8)
C31 C32 C33 120.3(11)
C31 C32 H32 119.9
C33 C32 H32 119.9
C34 C33 C32 121.0(12)
C34 C33 H33 119.5
C32 C33 H33 119.5
C33 C34 C35 119.7(12)
C33 C34 H34 120.1
C35 C34 H34 120.1
C34 C35 C36 120.8(13)
C34 C35 H35 119.6
C36 C35 H35 119.6
C31 C36 C35 118.7(13)
C31 C36 H36 120.7
C35 C36 H36 120.7
O4 C37 C38 109.7(8)
O4 C37 P4 116.9(6)
C38 C37 P4 133.5(7)
C37 C38 C39 106.5(8)
C37 C38 H38 126.7
C39 C38 H38 126.7
C40 C39 C38 106.7(8)
C40 C39 H39 126.6
C38 C39 H39 126.6
C39 C40 O4 110.1(8)
C39 C40 P5 133.5(7)
O4 C40 P5 116.5(6)
C42 C41 C46 120.2(10)
C42 C41 P5 119.7(8)
C46 C41 P5 120.1(7)
C41 C42 C43 119.9(12)
C41 C42 H42 120.0
C43 C42 H42 120.0
C44 C43 C42 120.7(12)
C44 C43 H43 119.6
C42 C43 H43 119.6
C43 C44 C45 120.6(12)
C43 C44 H44 119.7
C45 C44 H44 119.7
C44 C45 C46 119.6(13)
C44 C45 H45 120.2
C46 C45 H45 120.2
C41 C46 C45 118.9(11)
C41 C46 H46 120.5
C45 C46 H46 120.5
O5 C47 C48 110.3(8)
O5 C47 P5 118.6(6)
C48 C47 P5 131.1(7)
C47 C48 C49 105.9(8)
C47 C48 H48 127.0
C49 C48 H48 127.0
C50 C49 C48 106.4(8)
C50 C49 H49 126.8
C48 C49 H49 126.8
O5 C50 C49 110.4(7)
O5 C50 P6 118.3(6)
C49 C50 P6 130.7(7)
C56 C51 C52 119.3(9)
C56 C51 P6 119.4(7)
C52 C51 P6 121.3(7)
C53 C52 C51 120.3(9)
C53 C52 H52 119.8
C51 C52 H52 119.8
C52 C53 C54 120.3(11)
C52 C53 H53 119.9
C54 C53 H53 119.9
C53 C54 C55 119.6(10)
C53 C54 H54 120.2
C55 C54 H54 120.2
C54 C55 C56 120.2(10)
C54 C55 H55 119.9
C56 C55 H55 119.9
C51 C56 C55 120.3(10)
C51 C56 H56 119.8
C55 C56 H56 119.8
C58 C57 O6 110.9(7)
C58 C57 P6 133.4(7)
O6 C57 P6 115.5(6)
C57 C58 C59 105.4(8)
C57 C58 H58 127.3
C59 C58 H58 127.3
C60 C59 C58 107.4(8)
C60 C59 H59 126.3
C58 C59 H59 126.3
C59 C60 O6 110.5(8)
C59 C60 P4 134.7(7)
O6 C60 P4 114.6(6)
C27 O1 C30 107.2(7)
C10 O2 C7 105.5(7)
C17 O3 C20 106.8(7)
C37 O4 C40 107.0(7)
C50 O5 C47 107.1(6)
C57 O6 C60 105.8(6)
C30 P1 C7 103.4(4)
C30 P1 C1 104.8(4)
C7 P1 C1 107.6(5)
C30 P1 Se1 117.3(3)
C7 P1 Se1 108.7(3)
C1 P1 Se1 114.1(3)
C17 P2 C11 107.8(4)
C17 P2 C10 101.3(4)
C11 P2 C10 105.1(4)
C17 P2 Se2 112.4(3)
C11 P2 Se2 116.2(3)
C10 P2 Se2 112.8(3)
C20 P3 C27 104.0(4)
C20 P3 C21 101.9(4)
C27 P3 C21 103.0(4)
C20 P3 Se3 113.5(3)
C27 P3 Se3 114.7(3)
C21 P3 Se3 117.9(3)
C37 P4 C31 102.6(4)
C37 P4 C60 102.4(4)
C31 P4 C60 104.3(4)
C37 P4 Se4 114.6(3)
C31 P4 Se4 117.5(3)
C60 P4 Se4 113.6(3)
C40 P5 C47 101.6(4)
C40 P5 C41 106.6(4)
C47 P5 C41 106.3(4)
C40 P5 Se5 112.4(3)
C47 P5 Se5 113.7(3)
C41 P5 Se5 115.2(3)
C50 P6 C57 101.9(4)
C50 P6 C51 106.8(4)
C57 P6 C51 106.5(4)
C50 P6 Se6 111.7(3)
C57 P6 Se6 113.2(3)
C51 P6 Se6 115.6(3)
Cl3 C61 Cl1 106.0(9)
Cl3 C61 Cl2 115.2(11)
Cl1 C61 Cl2 107.8(9)
Cl3 C61 Se1 75.0(8)
Cl1 C61 Se1 71.2(7)
Cl2 C61 Se1 66.3(7)
Cl3 C61 H61 109.2
Cl1 C61 H61 109.2
Cl2 C61 H61 109.2
Se1 C61 H61 175.1
P1 Se1 C61 141.7(2)

loop_
_geom_bond_atom_site_label_1
_geom_bond_atom_site_label_2
_geom_bond_distance
C1 C6 1.368(17)
C1 C2 1.382(15)
C1 P1 1.802(11)
C2 C3 1.37(2)
C2 H2 0.9500
C3 C4 1.37(2)
C3 H3 0.9500
C4 C5 1.33(2)
C4 H4 0.9500
C5 C6 1.398(16)
C5 H5 0.9500
C6 H6 0.9500
C7 C8 1.347(13)
C7 O2 1.387(11)
C7 P1 1.800(9)
C8 C9 1.437(13)
C8 H8 0.9500
C9 C10 1.340(13)
C9 H9 0.9500
C10 O2 1.368(10)
C10 P2 1.811(9)
C11 C16 1.387(15)
C11 C12 1.389(14)
C11 P2 1.811(10)
C12 C13 1.385(15)
C12 H12 0.9500
C13 C14 1.378(18)
C13 H13 0.9500
C14 C15 1.353(18)
C14 H14 0.9500
C15 C16 1.406(16)
C15 H15 0.9500
C16 H16 0.9500
C17 C18 1.347(13)
C17 O3 1.372(11)
C17 P2 1.787(9)
C18 C19 1.417(14)
C18 H18 0.9500
C19 C20 1.346(13)
C19 H19 0.9500
C20 O3 1.380(10)
C20 P3 1.790(9)
C21 C22 1.390(14)
C21 C26 1.392(14)
C21 P3 1.797(9)
C22 C23 1.382(15)
C22 H22 0.9500
C23 C24 1.361(16)
C23 H23 0.9500
C24 C25 1.399(17)
C24 H24 0.9500
C25 C26 1.375(15)
C25 H25 0.9500
C26 H26 0.9500
C27 C28 1.354(13)
C27 O1 1.367(10)
C27 P3 1.793(9)
C28 C29 1.413(15)
C28 H28 0.9500
C29 C30 1.372(13)
C29 H29 0.9500
C30 O1 1.381(10)
C30 P1 1.794(9)
C31 C32 1.385(14)
C31 C36 1.398(15)
C31 P4 1.800(10)
C32 C33 1.385(16)
C32 H32 0.9500
C33 C34 1.37(2)
C33 H33 0.9500
C34 C35 1.37(2)
C34 H34 0.9500
C35 C36 1.414(19)
C35 H35 0.9500
C36 H36 0.9500
C37 O4 1.364(10)
C37 C38 1.372(13)
C37 P4 1.787(10)
C38 C39 1.420(14)
C38 H38 0.9500
C39 C40 1.357(13)
C39 H39 0.9500
C40 O4 1.372(10)
C40 P5 1.797(10)
C41 C42 1.366(14)
C41 C46 1.395(15)
C41 P5 1.812(10)
C42 C43 1.406(18)
C42 H42 0.9500
C43 C44 1.33(2)
C43 H43 0.9500
C44 C45 1.398(19)
C44 H44 0.9500
C45 C46 1.403(16)
C45 H45 0.9500
C46 H46 0.9500
C47 O5 1.362(10)
C47 C48 1.386(13)
C47 P5 1.797(9)
C48 C49 1.421(13)
C48 H48 0.9500
C49 C50 1.379(12)
C49 H49 0.9500
C50 O5 1.360(10)
C50 P6 1.798(9)
C51 C56 1.377(13)
C51 C52 1.408(14)
C51 P6 1.813(9)
C52 C53 1.376(15)
C52 H52 0.9500
C53 C54 1.387(16)
C53 H53 0.9500
C54 C55 1.390(17)
C54 H54 0.9500
C55 C56 1.394(15)
C55 H55 0.9500
C56 H56 0.9500
C57 C58 1.352(13)
C57 O6 1.372(10)
C57 P6 1.809(8)
C58 C59 1.439(13)
C58 H58 0.9500
C59 C60 1.329(13)
C59 H59 0.9500
C60 O6 1.379(10)
C60 P4 1.802(9)
P1 Se1 2.008(3)
P2 Se2 2.087(3)
P3 Se3 2.080(2)
P4 Se4 2.080(2)
P5 Se5 2.078(3)
P6 Se6 2.073(2)
Cl1 C61 1.735(10)
Cl2 C61 1.737(10)
Cl3 C61 1.733(10)
C61 H61 1.0000

loop_
_geom_torsion_atom_site_label_1
_geom_torsion_atom_site_label_2
_geom_torsion_atom_site_label_3
_geom_torsion_atom_site_label_4
_geom_torsion
C6 C1 C2 C3 0.2(16)
P1 C1 C2 C3 -178.4(9)
C1 C2 C3 C4 -0.4(19)
C2 C3 C4 C5 1(2)
C3 C4 C5 C6 -1(2)
C2 C1 C6 C5 -0.2(17)
P1 C1 C6 C5 178.3(10)
C4 C5 C6 C1 1(2)
O2 C7 C8 C9 -1.0(10)
P1 C7 C8 C9 176.6(7)
C7 C8 C9 C10 0.3(10)
C8 C9 C10 O2 0.5(10)
C8 C9 C10 P2 -171.4(7)
C16 C11 C12 C13 2.4(16)
P2 C11 C12 C13 -174.6(8)
C11 C12 C13 C14 -2.4(17)
C12 C13 C14 C15 1.0(19)
C13 C14 C15 C16 0(2)
C12 C11 C16 C15 -1.0(18)
P2 C11 C16 C15 175.9(10)
C14 C15 C16 C11 0(2)
O3 C17 C18 C19 0.9(11)
P2 C17 C18 C19 176.4(8)
C17 C18 C19 C20 -1.3(12)
C18 C19 C20 O3 1.2(11)
C18 C19 C20 P3 -177.7(8)
C26 C21 C22 C23 -1.9(14)
P3 C21 C22 C23 177.7(7)
C21 C22 C23 C24 1.2(15)
C22 C23 C24 C25 -0.7(17)
C23 C24 C25 C26 1.0(18)
C24 C25 C26 C21 -1.8(17)
C22 C21 C26 C25 2.2(15)
P3 C21 C26 C25 -177.4(9)
O1 C27 C28 C29 -0.4(11)
P3 C27 C28 C29 -170.3(8)
C27 C28 C29 C30 0.0(11)
C28 C29 C30 O1 0.4(11)
C28 C29 C30 P1 -177.8(8)
C36 C31 C32 C33 1.7(15)
P4 C31 C32 C33 179.8(8)
C31 C32 C33 C34 0.0(17)
C32 C33 C34 C35 -2(2)
C33 C34 C35 C36 2(2)
C32 C31 C36 C35 -1.5(17)
P4 C31 C36 C35 -179.7(10)
C34 C35 C36 C31 0(2)
O4 C37 C38 C39 0.3(11)
P4 C37 C38 C39 -179.5(8)
C37 C38 C39 C40 -0.3(11)
C38 C39 C40 O4 0.3(11)
C38 C39 C40 P5 179.0(8)
C46 C41 C42 C43 1.2(15)
P5 C41 C42 C43 -178.7(8)
C41 C42 C43 C44 0.1(17)
C42 C43 C44 C45 -0.6(19)
C43 C44 C45 C46 -0.2(19)
C42 C41 C46 C45 -2.0(16)
P5 C41 C46 C45 177.9(9)
C44 C45 C46 C41 1.5(18)
O5 C47 C48 C49 0.8(10)
P5 C47 C48 C49 -175.4(7)
C47 C48 C49 C50 -0.5(10)
C48 C49 C50 O5 0.0(10)
C48 C49 C50 P6 170.4(7)
C56 C51 C52 C53 0.2(15)
P6 C51 C52 C53 -177.2(8)
C51 C52 C53 C54 -0.4(17)
C52 C53 C54 C55 -0.3(17)
C53 C54 C55 C56 1.3(17)
C52 C51 C56 C55 0.8(15)
P6 C51 C56 C55 178.2(8)
C54 C55 C56 C51 -1.5(16)
O6 C57 C58 C59 0.2(11)
P6 C57 C58 C59 -174.4(7)
C57 C58 C59 C60 0.2(12)
C58 C59 C60 O6 -0.4(11)
C58 C59 C60 P4 173.8(8)
C28 C27 O1 C30 0.6(10)
P3 C27 O1 C30 172.7(6)
C29 C30 O1 C27 -0.6(10)
P1 C30 O1 C27 178.0(6)
C9 C10 O2 C7 -1.1(9)
P2 C10 O2 C7 172.2(6)
C8 C7 O2 C10 1.3(9)
P1 C7 O2 C10 -176.7(6)
C18 C17 O3 C20 -0.2(10)
P2 C17 O3 C20 -176.5(6)
C19 C20 O3 C17 -0.7(10)
P3 C20 O3 C17 178.5(6)
C38 C37 O4 C40 -0.1(10)
P4 C37 O4 C40 179.7(6)
C39 C40 O4 C37 -0.1(10)
P5 C40 O4 C37 -179.1(6)
C49 C50 O5 C47 0.4(9)
P6 C50 O5 C47 -171.3(6)
C48 C47 O5 C50 -0.8(9)
P5 C47 O5 C50 176.0(6)
C58 C57 O6 C60 -0.4(10)
P6 C57 O6 C60 175.2(6)
C59 C60 O6 C57 0.5(10)
P4 C60 O6 C57 -175.0(6)
C29 C30 P1 C7 140.8(10)
O1 C30 P1 C7 -37.3(8)
C29 C30 P1 C1 -106.6(11)
O1 C30 P1 C1 75.3(7)
C29 C30 P1 Se1 21.2(11)
O1 C30 P1 Se1 -156.9(5)
C8 C7 P1 C30 -120.3(10)
O2 C7 P1 C30 57.3(7)
C8 C7 P1 C1 129.1(10)
O2 C7 P1 C1 -53.3(8)
C8 C7 P1 Se1 5.1(10)
O2 C7 P1 Se1 -177.4(5)
C6 C1 P1 C30 -42.8(10)
C2 C1 P1 C30 135.7(8)
C6 C1 P1 C7 66.8(10)
C2 C1 P1 C7 -114.7(9)
C6 C1 P1 Se1 -172.5(8)
C2 C1 P1 Se1 6.0(9)
C18 C17 P2 C11 124.9(10)
O3 C17 P2 C11 -59.9(8)
C18 C17 P2 C10 -125.1(10)
O3 C17 P2 C10 50.2(7)
C18 C17 P2 Se2 -4.4(11)
O3 C17 P2 Se2 170.8(5)
C16 C11 P2 C17 38.3(10)
C12 C11 P2 C17 -144.7(8)
C16 C11 P2 C10 -69.1(10)
C12 C11 P2 C10 107.9(8)
C16 C11 P2 Se2 165.5(8)
C12 C11 P2 Se2 -17.5(9)
C9 C10 P2 C17 116.0(9)
O2 C10 P2 C17 -55.6(7)
C9 C10 P2 C11 -131.9(9)
O2 C10 P2 C11 56.4(7)
C9 C10 P2 Se2 -4.4(10)
O2 C10 P2 Se2 -176.0(5)
C19 C20 P3 C27 125.9(11)
O3 C20 P3 C27 -53.0(7)
C19 C20 P3 C21 -127.4(11)
O3 C20 P3 C21 53.8(7)
C19 C20 P3 Se3 0.5(12)
O3 C20 P3 Se3 -178.3(5)
C28 C27 P3 C20 -145.6(10)
O1 C27 P3 C20 44.9(7)
C28 C27 P3 C21 108.4(10)
O1 C27 P3 C21 -61.1(7)
C28 C27 P3 Se3 -21.0(11)
O1 C27 P3 Se3 169.4(5)
C22 C21 P3 C20 -132.5(8)
C26 C21 P3 C20 47.1(8)
C22 C21 P3 C27 -24.9(8)
C26 C21 P3 C27 154.8(7)
C22 C21 P3 Se3 102.5(7)
C26 C21 P3 Se3 -77.8(8)
O4 C37 P4 C31 58.7(7)
C38 C37 P4 C31 -121.5(10)
O4 C37 P4 C60 -49.3(8)
C38 C37 P4 C60 130.5(10)
O4 C37 P4 Se4 -172.8(5)
C38 C37 P4 Se4 6.9(11)
C32 C31 P4 C37 14.2(9)
C36 C31 P4 C37 -167.6(8)
C32 C31 P4 C60 120.7(8)
C36 C31 P4 C60 -61.1(9)
C32 C31 P4 Se4 -112.5(8)
C36 C31 P4 Se4 65.7(9)
C59 C60 P4 C37 -116.7(11)
O6 C60 P4 C37 57.4(7)
C59 C60 P4 C31 136.7(11)
O6 C60 P4 C31 -49.3(8)
C59 C60 P4 Se4 7.5(12)
O6 C60 P4 Se4 -178.4(5)
C39 C40 P5 C47 -134.1(10)
O4 C40 P5 C47 44.6(7)
C39 C40 P5 C41 114.8(10)
O4 C40 P5 C41 -66.5(7)
C39 C40 P5 Se5 -12.3(10)
O4 C40 P5 Se5 166.4(5)
O5 C47 P5 C40 -53.9(7)
C48 C47 P5 C40 122.1(9)
O5 C47 P5 C41 57.4(7)
C48 C47 P5 C41 -126.7(9)
O5 C47 P5 Se5 -174.8(5)
C48 C47 P5 Se5 1.1(10)
C42 C41 P5 C40 -120.8(8)
C46 C41 P5 C40 59.3(9)
C42 C41 P5 C47 131.4(8)
C46 C41 P5 C47 -48.5(9)
C42 C41 P5 Se5 4.5(9)
C46 C41 P5 Se5 -175.4(7)
O5 C50 P6 C57 53.1(7)
C49 C50 P6 C57 -116.7(8)
O5 C50 P6 C51 -58.4(7)
C49 C50 P6 C51 131.8(8)
O5 C50 P6 Se6 174.2(5)
C49 C50 P6 Se6 4.5(9)
C58 C57 P6 C50 119.0(10)
O6 C57 P6 C50 -55.3(7)
C58 C57 P6 C51 -129.2(10)
O6 C57 P6 C51 56.4(7)
C58 C57 P6 Se6 -1.0(11)
O6 C57 P6 Se6 -175.4(5)
C56 C51 P6 C50 -115.5(8)
C52 C51 P6 C50 61.9(8)
C56 C51 P6 C57 136.2(8)
C52 C51 P6 C57 -46.4(9)
C56 C51 P6 Se6 9.5(9)
C52 C51 P6 Se6 -173.2(7)
C30 P1 Se1 C61 136.0(5)
C7 P1 Se1 C61 19.2(5)
C1 P1 Se1 C61 -100.9(5)
Cl3 C61 Se1 P1 93.6(8)
Cl1 C61 Se1 P1 -19.6(8)
Cl2 C61 Se1 P1 -139.6(7)
